data_2009162
loop_
_publ_author_name
'Michiue, Yuichi'
'Brown, Francisco'
'Kimizuka, Noboru'
'Watanabe, Mamoru'
'Orita, Masahiro'
'Ohta, Hiromichi'

_publ_section_title
;
 Orthorhombic InFe~0.33~Ti~0.67~O~3.33~
;
_journal_issue 11
_journal_name_full 'Acta Crystallographica Section C'
_journal_page_first 1755
_journal_page_last 1757
_journal_paper_doi 10.1107/S0108270199009038
_journal_volume 55
_journal_year 1999
_chemical_formula_moiety 'In Fe0.33 Ti0.67 O3.33 '
_chemical_formula_sum 'Fe0.33 In O3.33 Ti0.67'
_chemical_formula_weight 218.62
_chemical_name_systematic ' ?'
_space_group_IT_number 63
_symmetry_cell_setting orthorhombic
_symmetry_space_group_name_Hall '-C 2c 2'
_symmetry_space_group_name_H-M 'C m c m'
_cell_angle_alpha 90
_cell_angle_beta 90
_cell_angle_gamma 90
_cell_formula_units_Z 4
_cell_length_a 3.3504(3)
_cell_length_b 5.8341(7)
_cell_length_c 12.070(5)
_cell_measurement_reflns_used 25
_cell_measurement_temperature 296.2
_cell_measurement_theta_max 27.1
_cell_measurement_theta_min 26.0
_cell_volume 235.93(10)
_computing_cell_refinement 'Rigaku/AFC Diffractometer Control'
_computing_data_collection 'Rigaku/AFC Diffractometer Control (Rigaku, 1998)'
_computing_data_reduction 'TEXSAN (Molecular Structure Corporation, 1998)'
_computing_publication_material TEXSAN
_computing_structure_refinement TEXSAN
_diffrn_ambient_temperature 295
_diffrn_measurement_device_type 'Rigaku AFC7R'
_diffrn_measurement_method \w-2\q
_diffrn_radiation_monochromator graphite
_diffrn_radiation_source 'Rigaku rotating anode'
_diffrn_radiation_type 'Mo K\a'
_diffrn_radiation_wavelength 0.7107
_diffrn_reflns_av_R_equivalents 0.048
_diffrn_reflns_av_sigmaI/netI 0.042
_diffrn_reflns_limit_h_max 7
_diffrn_reflns_limit_h_min 0
_diffrn_reflns_limit_k_max 12
_diffrn_reflns_limit_k_min -12
_diffrn_reflns_limit_l_max 26
_diffrn_reflns_limit_l_min 0
_diffrn_reflns_number 1416
_diffrn_reflns_reduction_process 'Lp corrections applied'
_diffrn_reflns_theta_max 50.07
_diffrn_reflns_theta_min 3.38
_diffrn_standards_decay_% -0.08
_diffrn_standards_interval_count 200
_diffrn_standards_number 3
_exptl_absorpt_coefficient_mu 13.795
_exptl_absorpt_correction_T_max 0.567
_exptl_absorpt_correction_T_min 0.183
_exptl_absorpt_correction_type analytical
_exptl_absorpt_process_details 'analytical (de Meulenaer & Tompa, 1965)'
_exptl_crystal_colour brown
_exptl_crystal_density_diffrn 6.155
_exptl_crystal_density_method 'not measured'
_exptl_crystal_description plate
_exptl_crystal_F_000 395.84
_exptl_crystal_size_max 0.260
_exptl_crystal_size_mid 0.130
_exptl_crystal_size_min 0.040
_refine_diff_density_max 1.17
_refine_diff_density_min -1.15
_refine_ls_extinction_coef 4.3E-6(2)
_refine_ls_extinction_method 'Zachariasen (1967) type 2 Gaussian isotropic'
_refine_ls_goodness_of_fit_all 3.957
_refine_ls_goodness_of_fit_ref 3.957
_refine_ls_hydrogen_treatment none
_refine_ls_number_constraints 7
_refine_ls_number_parameters 25
_refine_ls_number_reflns 708
_refine_ls_number_restraints 0
_refine_ls_R_factor_all 0.0508
_refine_ls_R_factor_gt 0.0323
_refine_ls_shift/su_max 0.0430
_refine_ls_shift/su_mean 0.0100
_refine_ls_structure_factor_coef Fsqd
_refine_ls_weighting_scheme sigma
_refine_ls_wR_factor_all 0.0569
_refine_ls_wR_factor_ref 0.0569
_reflns_number_gt 492
_reflns_number_total 708
_reflns_threshold_expression I>2\s(I)
_cod_data_source_file oh1115.cif
_cod_data_source_block 1
_cod_original_cell_volume 235.92(7)
_cod_original_sg_symbol_H-M 'C m c m      '
_cod_original_formula_sum 'Fe0.33 In O3.33 Ti0.67 '
_cod_database_code 2009162

loop_
_symmetry_equiv_pos_as_xyz
x,y,z
x,-y,-z
x,y,1/2-z
x,-y,1/2+z
-x,-y,-z
-x,y,z
-x,-y,1/2+z
-x,y,1/2-z
1/2+x,1/2+y,z
1/2+x,1/2-y,-z
1/2+x,1/2+y,1/2-z
1/2+x,1/2-y,1/2+z
1/2-x,1/2-y,-z
1/2-x,1/2+y,z
1/2-x,1/2-y,1/2+z
1/2-x,1/2+y,1/2-z

loop_
_atom_site_label
_atom_site_fract_x
_atom_site_fract_y
_atom_site_fract_z
_atom_site_U_iso_or_equiv
_atom_site_adp_type
_atom_site_occupancy
_atom_site_type_symbol
In .0000 .0000 .0000 .00923(7) Uani 1.00 In
Fe .0000 .333 .2500 .0371 Uani .33 Fe
Ti .0000 .3330(10) .2500 .0371(5) Uani .67 Ti
O1 .0000 .3301(6) .0846(2) .0114(6) Uani 1.00 O
O2 .0000 .988(6) .2500 .057(4) Uani .74 O
O3 .0000 .673(8) .2500 .068(6) Uani .59 O

loop_
_atom_site_aniso_label
_atom_site_aniso_U_11
_atom_site_aniso_U_22
_atom_site_aniso_U_33
_atom_site_aniso_U_12
_atom_site_aniso_U_13
_atom_site_aniso_U_23
_atom_site_aniso_type_symbol
In .00560(10) .0121(2) .01000(10) .0000 .0000 -.0009(3) In
Fe .0277 .076 .0077 .0000 .0000 .0000 Fe
Ti .0277(8) .076(2) .0077(5) .0000 .0000 .0000 Ti
O1 .0090(10) .019(2) .0060(10) .0000 .0000 -.0020(10) O
O2 .094(9) .064(10) .013(3) .0000 .0000 .0000 O
O3 .13(2) .060(10) .014(5) .0000 .0000 .0000 O

loop_
_atom_type_symbol
_atom_type_description
_atom_type_scat_dispersion_real
_atom_type_scat_source
O O 0.011
;International Tables for Crystallography
(1992, Vol. C, Tables 4.2.6.8 and 6.1.1.1)
;
In In -0.728
;International Tables for Crystallography
(1992, Vol. C, Tables 4.2.6.8 and 6.1.1.1)
;
Ti Ti 0.278
;International Tables for Crystallography
(1992, Vol. C, Tables 4.2.6.8 and 6.1.1.1)
;
Fe Fe 0.346
;International Tables for Crystallography
(1992, Vol. C, Tables 4.2.6.8 and 6.1.1.1)
;

loop_
_geom_angle_atom_site_label_1
_geom_angle_atom_site_label_2
_geom_angle_atom_site_label_3
_geom_angle_site_symmetry_1
_geom_angle_site_symmetry_2
_geom_angle_site_symmetry_3
_geom_angle
_geom_angle_publ_flag
O1 IN O1 1_555 1_555 2_555 180.0 no
O1 IN O1 1_555 1_555 10_555 79.59(10) no
O1 IN O1 1_555 1_555 9_445 100.41(10) no
O1 IN O1 1_555 1_555 10_455 79.59(10) no
O1 IN O1 1_555 1_555 9_545 100.41(10) no
O1 IN O1 2_555 1_555 10_555 100.41(10) no
O1 IN O1 2_555 1_555 9_445 79.59(10) no
O1 IN O1 2_555 1_555 10_455 100.41(10) no
O1 IN O1 2_555 1_555 9_545 79.59(10) no
O1 IN O1 10_555 1_555 9_445 180.0 no
O1 IN O1 10_555 1_555 10_455 99.30(10) no
O1 IN O1 10_555 1_555 9_545 80.70(10) no
O1 IN O1 9_445 1_555 10_455 80.70(10) no
O1 IN O1 9_445 1_555 9_545 99.30(10) no
O1 IN O1 10_455 1_555 9_545 180.0 no
O1 FE O1 1_555 1_555 3_555 178.9(2) no
O1 FE O2 1_555 1_555 9_445 90.25(5) no
O1 FE O2 1_555 1_555 1_545 89.50(10) no
O1 FE O2 1_555 1_555 9_545 90.25(5) no
O1 FE O3 1_555 1_555 1_555 90.50(10) no
O1 FE O3 1_555 1_555 9_445 89.74(5) no
O1 FE O3 1_555 1_555 9_545 89.74(5) no
O1 FE O2 3_555 1_555 9_445 90.25(5) no
O1 FE O2 3_555 1_555 1_545 89.50(10) no
O1 FE O2 3_555 1_555 9_545 90.25(5) no
O1 FE O3 3_555 1_555 1_555 90.50(10) no
O1 FE O3 3_555 1_555 9_445 89.74(5) no
O1 FE O3 3_555 1_555 9_545 89.74(5) no
O2 FE O2 9_445 1_555 1_545 118.2(10) no
O2 FE O2 9_445 1_555 9_545 123.0(10) no
O2 FE O3 9_445 1_555 1_555 61.8(10) no
O2 FE O3 9_445 1_555 9_445 57.4(5) no
O2 FE O3 9_445 1_555 9_545 179(2) no
O2 FE O2 1_545 1_555 9_545 118.2(10) no
O2 FE O3 1_545 1_555 1_555 180.0 no
O2 FE O3 1_545 1_555 9_445 60.0(10) no
O2 FE O3 1_545 1_555 9_545 60.0(10) no
O2 FE O3 9_545 1_555 1_555 61.8(10) no
O2 FE O3 9_545 1_555 9_445 179(2) no
O2 FE O3 9_545 1_555 9_545 57.4(5) no
O3 FE O3 1_555 1_555 9_445 119.0(10) no
O3 FE O3 1_555 1_555 9_545 119.0(10) no
O3 FE O3 9_445 1_555 9_545 121(2) no
O1 TI O1 1_555 1_555 3_555 178.9(4) no
O1 TI O2 1_555 1_555 9_445 90.30(10) no
O1 TI O2 1_555 1_555 1_545 89.5(2) no
O1 TI O2 1_555 1_555 9_545 90.30(10) no
O1 TI O3 1_555 1_555 1_555 90.5(2) no
O1 TI O3 1_555 1_555 9_445 89.70(10) no
O1 TI O3 1_555 1_555 9_545 89.70(10) no
O1 TI O2 3_555 1_555 9_445 90.30(10) no
O1 TI O2 3_555 1_555 1_545 89.5(2) no
O1 TI O2 3_555 1_555 9_545 90.30(10) no
O1 TI O3 3_555 1_555 1_555 90.5(2) no
O1 TI O3 3_555 1_555 9_445 89.70(10) no
O1 TI O3 3_555 1_555 9_545 89.70(10) no
O2 TI O2 9_445 1_555 1_545 118.2(8) no
O2 TI O2 9_445 1_555 9_545 123.0(10) no
O2 TI O3 9_445 1_555 1_555 61.8(8) no
O2 TI O3 9_445 1_555 9_445 57.4(5) no
O2 TI O3 9_445 1_555 9_545 179.0(10) no
O2 TI O2 1_545 1_555 9_545 118.2(8) no
O2 TI O3 1_545 1_555 1_555 180.0 no
O2 TI O3 1_545 1_555 9_445 60.0(10) no
O2 TI O3 1_545 1_555 9_545 60.0(10) no
O2 TI O3 9_545 1_555 1_555 61.8(8) no
O2 TI O3 9_545 1_555 9_445 179.0(10) no
O2 TI O3 9_545 1_555 9_545 57.4(5) no
O3 TI O3 1_555 1_555 9_445 119.0(10) no
O3 TI O3 1_555 1_555 9_545 119.0(10) no
O3 TI O3 9_445 1_555 9_545 121(2) no
IN O1 IN 1_555 1_555 9_555 100.41(10) no
IN O1 IN 1_555 1_555 9_455 100.41(10) no
IN O1 FE 1_555 1_555 1_555 118.5(2) no
IN O1 IN 9_555 1_555 9_455 99.30(10) no
IN O1 FE 9_555 1_555 1_555 117.40(10) no
IN O1 FE 9_455 1_555 1_555 117.40(10) no
FE O2 FE 9_555 1_555 9_455 123.0(10) no
FE O2 FE 9_555 1_555 1_565 118.2(10) no
FE O2 O3 9_555 1_555 1_555 61.8(10) no
FE O2 O3 9_555 1_555 9_555 61.0(10) no
FE O2 O3 9_555 1_555 9_455 175.0(10) no
FE O2 FE 9_455 1_555 1_565 118.2(10) no
FE O2 O3 9_455 1_555 1_555 61.8(10) no
FE O2 O3 9_455 1_555 9_555 175.0(10) no
FE O2 O3 9_455 1_555 9_455 61.0(10) no
FE O2 O3 1_565 1_555 1_555 180.0 no
FE O2 O3 1_565 1_555 9_555 57.1(5) no
FE O2 O3 1_565 1_555 9_455 57.1(5) no
O3 O2 O3 1_555 1_555 9_555 122.9(5) no
O3 O2 O3 1_555 1_555 9_455 122.9(5) no
O3 O2 O3 9_555 1_555 9_455 114.2(10) no
FE O3 FE 1_555 1_555 9_555 119.0(10) no
FE O3 FE 1_555 1_555 9_455 119.0(10) no
FE O3 O2 1_555 1_555 1_555 180.0 no
FE O3 O2 1_555 1_555 9_445 57.1(5) no
FE O3 O2 1_555 1_555 9_545 57.1(5) no
FE O3 FE 9_555 1_555 9_455 121(2) no
FE O3 O2 9_555 1_555 1_555 60.0(10) no
FE O3 O2 9_555 1_555 9_445 176.0(10) no
FE O3 O2 9_555 1_555 9_545 62.0(10) no
FE O3 O2 9_455 1_555 1_555 60.0(10) no
FE O3 O2 9_455 1_555 9_445 62.0(10) no
FE O3 O2 9_455 1_555 9_545 176.0(10) no
O2 O3 O2 1_555 1_555 9_445 122.9(5) no
O2 O3 O2 1_555 1_555 9_545 122.9(5) no
O2 O3 O2 9_445 1_555 9_545 114.2(10) no

loop_
_geom_bond_atom_site_label_1
_geom_bond_atom_site_label_2
_geom_bond_site_symmetry_1
_geom_bond_site_symmetry_2
_geom_bond_distance
_geom_bond_publ_flag
In O1 1_555 1_555 2.180(4) yes
In O1 1_555 2_555 2.180(4) yes
In O1 1_555 10_555 2.198(2) yes
In O1 1_555 9_445 2.198(2) yes
In O1 1_555 10_455 2.198(2) yes
In O1 1_555 9_545 2.198(2) yes
Fe/Ti O1 1_555 1_555 1.996(3) yes
Fe/Ti O1 1_555 3_555 1.996(3) yes
Fe/Ti O2 1_555 9_445 1.90(2) yes
Fe/Ti O2 1_555 1_545 2.02(4) yes
Fe/Ti O2 1_555 9_545 1.90(2) yes
Fe/Ti O3 1_555 1_555 1.98(5) yes
Fe/Ti O3 1_555 9_445 1.92(2) yes
Fe/Ti O3 1_555 9_545 1.92(2) yes
O2 O3 1_555 1_555 1.83(2) yes
O2 O3 1_555 9_555 1.990(10) yes
O2 O3 1_555 9_455 1.990(10) yes
